data_7019441
loop_
_publ_author_name
'Li, Wenbo'
'Xue, Mingqiang'
'Xu, Fan'
'Tu, Jing'
'Zhang, Yong'
'Shen, Qi'

_publ_section_title
;
 Synthesis, characterization of bridged bis(amidinate) lanthanide amides
 and their application as catalysts for addition of amines to nitriles for
 monosubstituted N-arylamidines.
;
_journal_issue 27
_journal_name_full 'Dalton transactions (Cambridge, England : 2003)'
_journal_page_first 8252
_journal_page_last 8260
_journal_paper_doi 10.1039/c2dt30400g
_journal_volume 41
_journal_year 2012
_chemical_formula_moiety 'C39 H62 N5 Nd O2 Si2'
_chemical_formula_sum 'C39 H62 N5 Nd O2 Si2'
_chemical_formula_weight 833.36
_chemical_name_systematic
;
?
;
_space_group_IT_number 15
_symmetry_cell_setting monoclinic
_symmetry_Int_Tables_number 15
_symmetry_space_group_name_Hall '-C 2yc'
_symmetry_space_group_name_H-M 'C 1 2/c 1'
_atom_sites_solution_hydrogens geom
_atom_sites_solution_primary direct
_atom_sites_solution_secondary difmap
_audit_creation_method SHELXL-97
_cell_angle_alpha 90.00
_cell_angle_beta 96.408(5)
_cell_angle_gamma 90.00
_cell_formula_units_Z 8
_cell_length_a 48.267(8)
_cell_length_b 9.0251(13)
_cell_length_c 19.805(3)
_cell_measurement_reflns_used 18425
_cell_measurement_temperature 223(2)
_cell_measurement_theta_max 27.7
_cell_measurement_theta_min 3.1
_cell_volume 8573(2)
_computing_cell_refinement CrystalClear
_computing_data_collection CrystalClear
_computing_data_reduction CrystalStructure
_computing_structure_refinement 'SHELXL-97 (Sheldrick, 1997)'
_computing_structure_solution 'SHELXS-97 (Sheldrick, 1990)'
_diffrn_ambient_temperature 223(2)
_diffrn_detector_area_resol_mean 14.63
_diffrn_measured_fraction_theta_full 0.991
_diffrn_measured_fraction_theta_max 0.991
_diffrn_measurement_device_type 'Rigaku Saturn'
_diffrn_measurement_method \w
_diffrn_radiation_monochromator graphite
_diffrn_radiation_source 'fine-focus sealed tube'
_diffrn_radiation_type MoK\a
_diffrn_radiation_wavelength 0.71075
_diffrn_reflns_av_R_equivalents 0.0635
_diffrn_reflns_av_sigmaI/netI 0.0809
_diffrn_reflns_limit_h_max 49
_diffrn_reflns_limit_h_min -58
_diffrn_reflns_limit_k_max 10
_diffrn_reflns_limit_k_min -10
_diffrn_reflns_limit_l_max 23
_diffrn_reflns_limit_l_min -21
_diffrn_reflns_number 20771
_diffrn_reflns_theta_full 25.50
_diffrn_reflns_theta_max 25.50
_diffrn_reflns_theta_min 3.06
_exptl_absorpt_coefficient_mu 1.304
_exptl_absorpt_correction_T_max 0.771
_exptl_absorpt_correction_T_min 0.410
_exptl_absorpt_correction_type multi-scan
_exptl_absorpt_process_details 'Jacobson, R. (1998) Private communication'
_exptl_crystal_colour yellow
_exptl_crystal_density_diffrn 1.291
_exptl_crystal_density_method 'not measured'
_exptl_crystal_description prism
_exptl_crystal_F_000 3480
_exptl_crystal_size_max 0.20
_exptl_crystal_size_mid 0.20
_exptl_crystal_size_min 0.20
_refine_diff_density_max 1.427
_refine_diff_density_min -1.184
_refine_diff_density_rms 0.129
_refine_ls_extinction_method none
_refine_ls_goodness_of_fit_ref 1.156
_refine_ls_hydrogen_treatment mixed
_refine_ls_matrix_type full
_refine_ls_number_parameters 468
_refine_ls_number_reflns 7902
_refine_ls_number_restraints 9
_refine_ls_restrained_S_all 1.155
_refine_ls_R_factor_all 0.1015
_refine_ls_R_factor_gt 0.0784
_refine_ls_shift/su_max 0.001
_refine_ls_shift/su_mean 0.000
_refine_ls_structure_factor_coef Fsqd
_refine_ls_weighting_details 'calc w=1/[\s^2^(Fo^2^)+(0.0564P)^2^+72.9663P] where P=(Fo^2^+2Fc^2^)/3'
_refine_ls_weighting_scheme calc
_refine_ls_wR_factor_gt 0.1657
_refine_ls_wR_factor_ref 0.1857
_reflns_number_gt 6234
_reflns_number_total 7902
_reflns_threshold_expression >2sigma(I)
_cod_data_source_file c2dt30400g.txt
_cod_data_source_block shelxl3
_cod_original_sg_symbol_H-M 'C 2/c'
_cod_database_code 7019441

loop_
_symmetry_equiv_pos_as_xyz
'x, y, z'
'-x, y, -z+1/2'
'x+1/2, y+1/2, z'
'-x+1/2, y+1/2, -z+1/2'
'-x, -y, -z'
'x, -y, z-1/2'
'-x+1/2, -y+1/2, -z'
'x+1/2, -y+1/2, z-1/2'

loop_
_atom_site_label
_atom_site_type_symbol
_atom_site_fract_x
_atom_site_fract_y
_atom_site_fract_z
_atom_site_U_iso_or_equiv
_atom_site_adp_type
_atom_site_occupancy
_atom_site_symmetry_multiplicity
_atom_site_calc_flag
_atom_site_refinement_flags
_atom_site_disorder_assembly
_atom_site_disorder_group
Nd1 Nd 0.869016(9) 0.49121(4) 0.68975(2) 0.03213(16) Uani 1 1 d . A .
Si1 Si 0.79518(5) 0.3140(3) 0.71938(15) 0.0502(7) Uani 1 1 d . . .
Si2 Si 0.94917(5) 0.3669(2) 0.66434(12) 0.0386(5) Uani 1 1 d . A .
O1 O 0.86380(12) 0.2187(6) 0.6502(3) 0.0441(14) Uani 1 1 d . . .
O2 O 0.88239(12) 0.2889(6) 0.7775(3) 0.0392(13) Uani 1 1 d . . .
N1 N 0.81724(14) 0.4456(7) 0.6913(3) 0.0399(16) Uani 1 1 d . . .
N2 N 0.83178(14) 0.6419(7) 0.6330(4) 0.0425(17) Uani 1 1 d D . .
N3 N 0.91646(14) 0.4421(7) 0.6428(3) 0.0389(16) Uani 1 1 d . . .
N4 N 0.88152(16) 0.5613(11) 0.5795(4) 0.064(2) Uani 1 1 d D . .
N5 N 0.89357(15) 0.6524(8) 0.7675(4) 0.0420(17) Uani 1 1 d D . .
H5 H 0.9088(8) 0.639(8) 0.749(3) 0.02(2) Uiso 1 1 d D . .
C1 C 0.81159(17) 0.5453(9) 0.6421(5) 0.042(2) Uani 1 1 d . A .
C2 C 0.90807(18) 0.5288(10) 0.5887(4) 0.046(2) Uani 1 1 d . A .
C3 C 0.8292(7) 0.746(4) 0.5763(18) 0.046(3) Uani 0.50 1 d PD A 1
H3A H 0.8212 0.8386 0.5913 0.055 Uiso 0.50 1 calc PR A 1
H3B H 0.8160 0.7051 0.5397 0.055 Uiso 0.50 1 calc PR A 1
C3' C 0.8267(8) 0.755(4) 0.5804(16) 0.046(3) Uani 0.50 1 d PD A 2
H3'1 H 0.8334 0.8512 0.5978 0.055 Uiso 0.50 1 calc PR A 2
H3'2 H 0.8067 0.7622 0.5653 0.055 Uiso 0.50 1 calc PR A 2
C4 C 0.8560(4) 0.7809(19) 0.5480(10) 0.047(3) Uani 0.50 1 d PD A 1
H4A H 0.8693 0.8239 0.5837 0.057 Uiso 0.50 1 calc PR A 1
H4B H 0.8525 0.8539 0.5114 0.057 Uiso 0.50 1 calc PR A 1
C4' C 0.8422(4) 0.7079(19) 0.5225(10) 0.047(3) Uani 0.50 1 d PD A 2
H4'1 H 0.8390 0.7857 0.4879 0.057 Uiso 0.50 1 calc PR A 2
H4'2 H 0.8328 0.6191 0.5030 0.057 Uiso 0.50 1 calc PR A 2
C5 C 0.8681(8) 0.642(4) 0.5210(13) 0.080(8) Uani 0.50 1 d PD A 1
H5A H 0.8534 0.5822 0.4964 0.096 Uiso 0.50 1 calc PR A 1
H5B H 0.8818 0.6677 0.4898 0.096 Uiso 0.50 1 calc PR A 1
C5' C 0.8729(6) 0.674(4) 0.5288(16) 0.080(8) Uani 0.50 1 d PD A 2
H5'1 H 0.8779 0.6412 0.4846 0.096 Uiso 0.50 1 calc PR A 2
H5'2 H 0.8833 0.7657 0.5408 0.096 Uiso 0.50 1 calc PR A 2
C6 C 0.78507(17) 0.5431(9) 0.5952(5) 0.043(2) Uani 1 1 d . . .
C7 C 0.7821(2) 0.4457(10) 0.5413(5) 0.059(3) Uani 1 1 d . A .
H7 H 0.7969 0.3817 0.5347 0.071 Uiso 1 1 calc R . .
C8 C 0.7579(2) 0.4395(12) 0.4967(6) 0.073(3) Uani 1 1 d . . .
H8 H 0.7569 0.3734 0.4598 0.087 Uiso 1 1 calc R A .
C9 C 0.7361(2) 0.5254(12) 0.5050(6) 0.071(3) Uani 1 1 d . A .
H9 H 0.7196 0.5176 0.4754 0.085 Uiso 1 1 calc R . .
C10 C 0.73826(19) 0.6269(13) 0.5583(5) 0.063(3) Uani 1 1 d . . .
H10 H 0.7231 0.6890 0.5644 0.076 Uiso 1 1 calc R A .
C11 C 0.7631(2) 0.6373(12) 0.6034(5) 0.061(3) Uani 1 1 d . A .
H11 H 0.7646 0.7075 0.6387 0.073 Uiso 1 1 calc R . .
C12 C 0.92846(18) 0.5831(9) 0.5422(4) 0.040(2) Uani 1 1 d . . .
C13 C 0.9397(2) 0.7233(11) 0.5511(5) 0.053(2) Uani 1 1 d . A .
H13 H 0.9342 0.7852 0.5853 0.064 Uiso 1 1 calc R . .
C14 C 0.9594(2) 0.7738(12) 0.5091(5) 0.063(3) Uani 1 1 d . . .
H14 H 0.9673 0.8686 0.5159 0.075 Uiso 1 1 calc R A .
C15 C 0.9672(2) 0.6839(14) 0.4574(6) 0.072(3) Uani 1 1 d . A .
H15 H 0.9802 0.7167 0.4288 0.086 Uiso 1 1 calc R . .
C16 C 0.9553(2) 0.5448(14) 0.4494(5) 0.073(3) Uani 1 1 d . . .
H16 H 0.9607 0.4821 0.4153 0.087 Uiso 1 1 calc R A .
C17 C 0.93607(19) 0.4958(10) 0.4893(5) 0.048(2) Uani 1 1 d . A .
H17 H 0.9278 0.4022 0.4811 0.058 Uiso 1 1 calc R . .
C18 C 0.8083(2) 0.2723(11) 0.8095(5) 0.066(3) Uani 1 1 d . . .
H18A H 0.8283 0.2598 0.8137 0.099 Uiso 1 1 calc R . .
H18B H 0.7997 0.1818 0.8235 0.099 Uiso 1 1 calc R . .
H18C H 0.8036 0.3535 0.8382 0.099 Uiso 1 1 calc R . .
C19 C 0.7955(2) 0.1379(11) 0.6682(6) 0.069(3) Uani 1 1 d . . .
H19A H 0.7877 0.1571 0.6218 0.103 Uiso 1 1 calc R . .
H19B H 0.7845 0.0629 0.6879 0.103 Uiso 1 1 calc R . .
H19C H 0.8145 0.1031 0.6685 0.103 Uiso 1 1 calc R . .
C20 C 0.7583(2) 0.3730(17) 0.7189(8) 0.105(5) Uani 1 1 d . . .
H20A H 0.7576 0.4705 0.7393 0.157 Uiso 1 1 calc R . .
H20B H 0.7485 0.3027 0.7448 0.157 Uiso 1 1 calc R . .
H20C H 0.7494 0.3765 0.6725 0.157 Uiso 1 1 calc R . .
C21 C 0.97899(18) 0.4953(10) 0.6570(5) 0.053(2) Uani 1 1 d . . .
H21A H 0.9791 0.5249 0.6100 0.079 Uiso 1 1 calc R A .
H21B H 0.9963 0.4453 0.6725 0.079 Uiso 1 1 calc R . .
H21C H 0.9770 0.5823 0.6848 0.079 Uiso 1 1 calc R . .
C22 C 0.9556(2) 0.1972(10) 0.6136(5) 0.058(3) Uani 1 1 d . . .
H22A H 0.9408 0.1259 0.6173 0.087 Uiso 1 1 calc R A .
H22B H 0.9734 0.1537 0.6310 0.087 Uiso 1 1 calc R . .
H22C H 0.9560 0.2243 0.5663 0.087 Uiso 1 1 calc R . .
C23 C 0.95052(18) 0.3107(9) 0.7542(4) 0.048(2) Uani 1 1 d . . .
H23A H 0.9512 0.3983 0.7828 0.071 Uiso 1 1 calc R A .
H23B H 0.9670 0.2510 0.7665 0.071 Uiso 1 1 calc R . .
H23C H 0.9340 0.2533 0.7607 0.071 Uiso 1 1 calc R . .
C24 C 0.89579(18) 0.7481(8) 0.8221(4) 0.0379(19) Uani 1 1 d . A .
C25 C 0.92162(18) 0.8183(8) 0.8461(4) 0.041(2) Uani 1 1 d . . .
C26 C 0.9217(2) 0.9153(9) 0.9024(5) 0.051(2) Uani 1 1 d . A .
H26 H 0.9386 0.9597 0.9195 0.062 Uiso 1 1 calc R . .
C27 C 0.89792(19) 0.9485(11) 0.9339(5) 0.053(2) Uani 1 1 d . . .
H27 H 0.8983 1.0171 0.9697 0.063 Uiso 1 1 calc R A .
C28 C 0.8745(2) 0.8770(10) 0.9100(5) 0.054(2) Uani 1 1 d . A .
H28 H 0.8586 0.8957 0.9318 0.065 Uiso 1 1 calc R . .
C29 C 0.87176(19) 0.7781(9) 0.8562(4) 0.044(2) Uani 1 1 d . . .
C30 C 0.94734(17) 0.7926(9) 0.8114(5) 0.047(2) Uani 1 1 d . A .
H30 H 0.9482 0.6853 0.8015 0.056 Uiso 1 1 calc R . .
C31 C 0.9450(2) 0.8742(10) 0.7434(5) 0.058(3) Uani 1 1 d . . .
H31A H 0.9281 0.8432 0.7157 0.087 Uiso 1 1 calc R A .
H31B H 0.9611 0.8511 0.7200 0.087 Uiso 1 1 calc R . .
H31C H 0.9443 0.9801 0.7513 0.087 Uiso 1 1 calc R . .
C32 C 0.9747(2) 0.8349(12) 0.8536(7) 0.078(4) Uani 1 1 d . . .
H32A H 0.9758 0.9418 0.8579 0.117 Uiso 1 1 calc R A .
H32B H 0.9903 0.7990 0.8313 0.117 Uiso 1 1 calc R . .
H32C H 0.9753 0.7907 0.8984 0.117 Uiso 1 1 calc R . .
C33 C 0.84370(18) 0.7108(10) 0.8316(5) 0.047(2) Uani 1 1 d . A .
H33 H 0.8473 0.6180 0.8075 0.056 Uiso 1 1 calc R . .
C34 C 0.8268(2) 0.8127(11) 0.7801(5) 0.058(3) Uani 1 1 d . . .
H34A H 0.8207 0.8993 0.8033 0.087 Uiso 1 1 calc R A .
H34B H 0.8107 0.7596 0.7587 0.087 Uiso 1 1 calc R . .
H34C H 0.8384 0.8435 0.7457 0.087 Uiso 1 1 calc R . .
C35 C 0.8260(3) 0.6701(14) 0.8885(6) 0.084(4) Uani 1 1 d . . .
H35A H 0.8370 0.6103 0.9222 0.126 Uiso 1 1 calc R A .
H35B H 0.8098 0.6144 0.8696 0.126 Uiso 1 1 calc R . .
H35C H 0.8201 0.7598 0.9096 0.126 Uiso 1 1 calc R . .
C36 C 0.8811(2) 0.1145(9) 0.6894(5) 0.052(2) Uani 1 1 d . . .
H36A H 0.9006 0.1299 0.6820 0.063 Uiso 1 1 calc R . .
H36B H 0.8758 0.0135 0.6751 0.063 Uiso 1 1 calc R . .
C37 C 0.87790(19) 0.1332(9) 0.7625(5) 0.048(2) Uani 1 1 d . . .
H37A H 0.8592 0.1032 0.7717 0.057 Uiso 1 1 calc R . .
H37B H 0.8916 0.0726 0.7903 0.057 Uiso 1 1 calc R . .
C38 C 0.8626(2) 0.1939(10) 0.5785(5) 0.059(3) Uani 1 1 d . . .
H38A H 0.8813 0.1994 0.5649 0.089 Uiso 1 1 calc R . .
H38B H 0.8510 0.2689 0.5545 0.089 Uiso 1 1 calc R . .
H38C H 0.8549 0.0966 0.5676 0.089 Uiso 1 1 calc R . .
C39 C 0.8881(2) 0.3160(10) 0.8503(4) 0.057(3) Uani 1 1 d . . .
H39A H 0.8730 0.2770 0.8733 0.086 Uiso 1 1 calc R . .
H39B H 0.8899 0.4217 0.8585 0.086 Uiso 1 1 calc R . .
H39C H 0.9054 0.2672 0.8675 0.086 Uiso 1 1 calc R . .

loop_
_atom_site_aniso_label
_atom_site_aniso_U_11
_atom_site_aniso_U_22
_atom_site_aniso_U_33
_atom_site_aniso_U_23
_atom_site_aniso_U_13
_atom_site_aniso_U_12
Nd1 0.0365(3) 0.0299(2) 0.0300(3) 0.00160(18) 0.00348(18) -0.00135(18)
Si1 0.0418(14) 0.0473(14) 0.0631(18) 0.0130(13) 0.0132(12) -0.0027(11)
Si2 0.0411(13) 0.0344(12) 0.0406(13) 0.0038(10) 0.0053(10) 0.0027(10)
O1 0.056(4) 0.034(3) 0.042(3) -0.007(3) 0.005(3) -0.001(3)
O2 0.056(4) 0.028(3) 0.031(3) 0.003(2) -0.003(3) -0.002(3)
N1 0.045(4) 0.033(3) 0.042(4) 0.010(3) 0.005(3) 0.007(3)
N2 0.041(4) 0.033(4) 0.053(5) 0.006(3) 0.006(3) 0.002(3)
N3 0.039(4) 0.037(4) 0.042(4) 0.009(3) 0.011(3) 0.006(3)
N4 0.049(5) 0.102(7) 0.044(5) 0.023(5) 0.016(4) 0.020(5)
N5 0.044(4) 0.037(4) 0.046(4) -0.009(3) 0.012(4) -0.007(3)
C1 0.039(5) 0.034(4) 0.054(6) 0.004(4) 0.014(4) 0.007(4)
C2 0.046(5) 0.060(6) 0.032(5) 0.012(4) 0.011(4) 0.007(4)
C3 0.042(6) 0.039(5) 0.058(7) 0.019(5) 0.011(5) 0.012(5)
C3' 0.042(6) 0.039(5) 0.058(7) 0.019(5) 0.011(5) 0.012(5)
C4 0.040(8) 0.034(7) 0.065(9) 0.027(7) -0.008(7) 0.000(5)
C4' 0.040(8) 0.034(7) 0.065(9) 0.027(7) -0.008(7) 0.000(5)
C5 0.056(12) 0.132(17) 0.051(9) 0.034(10) 0.006(7) 0.021(11)
C5' 0.056(12) 0.132(17) 0.051(9) 0.034(10) 0.006(7) 0.021(11)
C6 0.037(5) 0.039(4) 0.053(6) 0.008(4) 0.005(4) 0.005(4)
C7 0.063(6) 0.041(5) 0.068(7) -0.007(5) -0.013(5) 0.001(5)
C8 0.087(8) 0.048(6) 0.075(8) -0.014(6) -0.030(7) -0.005(6)
C9 0.062(7) 0.060(7) 0.083(9) 0.009(6) -0.021(6) 0.001(6)
C10 0.041(5) 0.077(7) 0.071(7) 0.029(6) 0.004(5) 0.025(5)
C11 0.061(6) 0.062(6) 0.059(6) 0.004(5) 0.005(5) 0.012(5)
C12 0.046(5) 0.043(5) 0.031(4) 0.009(4) -0.002(4) 0.007(4)
C13 0.059(6) 0.053(6) 0.049(6) 0.010(5) 0.015(5) 0.010(5)
C14 0.059(6) 0.062(6) 0.065(7) 0.020(6) -0.004(5) -0.001(5)
C15 0.056(7) 0.089(9) 0.076(8) 0.032(7) 0.036(6) 0.004(6)
C16 0.081(8) 0.094(9) 0.049(6) 0.017(6) 0.031(6) 0.034(7)
C17 0.056(6) 0.052(5) 0.039(5) 0.009(4) 0.010(4) 0.012(4)
C18 0.089(8) 0.055(6) 0.057(7) 0.013(5) 0.018(6) 0.001(6)
C19 0.058(6) 0.057(6) 0.089(8) 0.016(6) 0.003(6) -0.016(5)
C20 0.049(7) 0.124(12) 0.144(13) 0.058(10) 0.025(7) -0.003(7)
C21 0.038(5) 0.053(6) 0.065(7) 0.013(5) -0.005(4) -0.003(4)
C22 0.066(7) 0.043(5) 0.067(7) 0.003(5) 0.014(5) 0.011(5)
C23 0.050(5) 0.037(5) 0.053(6) 0.015(4) -0.009(4) 0.008(4)
C24 0.060(6) 0.019(4) 0.034(5) 0.001(3) 0.002(4) 0.000(4)
C25 0.052(5) 0.026(4) 0.042(5) -0.001(4) -0.007(4) -0.007(4)
C26 0.074(7) 0.032(4) 0.045(5) -0.006(4) -0.008(5) -0.013(4)
C27 0.047(5) 0.055(6) 0.055(6) -0.012(5) 0.005(5) -0.027(5)
C28 0.080(7) 0.041(5) 0.043(5) -0.003(4) 0.011(5) 0.005(5)
C29 0.059(6) 0.028(4) 0.044(5) -0.002(4) 0.004(4) -0.005(4)
C30 0.039(5) 0.028(4) 0.072(7) -0.006(4) -0.001(4) -0.004(4)
C31 0.061(6) 0.040(5) 0.077(7) -0.013(5) 0.024(5) -0.005(5)
C32 0.048(6) 0.063(7) 0.118(10) -0.030(7) -0.014(6) -0.007(5)
C33 0.050(5) 0.038(5) 0.054(6) -0.002(4) 0.011(4) 0.001(4)
C34 0.059(6) 0.050(6) 0.063(7) -0.004(5) -0.002(5) 0.001(5)
C35 0.090(9) 0.082(8) 0.086(9) 0.014(7) 0.032(7) -0.006(7)
C36 0.065(6) 0.032(4) 0.060(6) -0.002(4) 0.008(5) -0.004(4)
C37 0.052(5) 0.031(4) 0.057(6) 0.010(4) -0.005(5) -0.004(4)
C38 0.088(8) 0.042(5) 0.044(6) -0.012(4) -0.008(5) -0.007(5)
C39 0.083(7) 0.044(5) 0.040(5) 0.006(4) -0.014(5) -0.023(5)

loop_
_atom_type_symbol
_atom_type_description
_atom_type_scat_dispersion_real
_atom_type_scat_dispersion_imag
_atom_type_scat_source
C C 0.0033 0.0016 'International Tables Vol C Tables 4.2.6.8 and 6.1.1.4'
H H 0.0000 0.0000 'International Tables Vol C Tables 4.2.6.8 and 6.1.1.4'
N N 0.0061 0.0033 'International Tables Vol C Tables 4.2.6.8 and 6.1.1.4'
O O 0.0106 0.0060 'International Tables Vol C Tables 4.2.6.8 and 6.1.1.4'
Nd Nd -0.1943 3.0179 'International Tables Vol C Tables 4.2.6.8 and 6.1.1.4'
Si Si 0.0817 0.0704 'International Tables Vol C Tables 4.2.6.8 and 6.1.1.4'

loop_
_geom_angle_atom_site_label_1
_geom_angle_atom_site_label_2
_geom_angle_atom_site_label_3
_geom_angle
N5 Nd1 N4 105.8(3)
N5 Nd1 N2 104.5(2)
N4 Nd1 N2 71.4(2)
N5 Nd1 N1 121.3(2)
N4 Nd1 N1 113.6(2)
N2 Nd1 N1 54.3(2)
N5 Nd1 O2 85.7(2)
N4 Nd1 O2 137.2(2)
N2 Nd1 O2 146.5(2)
N1 Nd1 O2 92.89(19)
N5 Nd1 O1 144.6(2)
N4 Nd1 O1 90.1(3)
N2 Nd1 O1 110.5(2)
N1 Nd1 O1 77.7(2)
O2 Nd1 O1 62.25(17)
N5 Nd1 N3 86.6(2)
N4 Nd1 N3 53.3(2)
N2 Nd1 N3 124.4(2)
N1 Nd1 N3 152.1(2)
O2 Nd1 N3 87.46(19)
O1 Nd1 N3 77.9(2)
N5 Nd1 C1 120.7(2)
N4 Nd1 C1 89.3(3)
N2 Nd1 C1 27.6(2)
N1 Nd1 C1 27.7(2)
O2 Nd1 C1 120.5(2)
O1 Nd1 C1 90.2(2)
N3 Nd1 C1 140.1(2)
N5 Nd1 C2 93.5(3)
N4 Nd1 C2 26.3(2)
N2 Nd1 C2 96.8(2)
N1 Nd1 C2 137.7(2)
O2 Nd1 C2 114.6(2)
O1 Nd1 C2 87.2(2)
N3 Nd1 C2 27.6(2)
C1 Nd1 C2 115.4(2)
N5 Nd1 H5 20.2(6)
N4 Nd1 H5 91.5(12)
N2 Nd1 H5 114.0(15)
N1 Nd1 H5 141.5(7)
O2 Nd1 H5 86.6(16)
O1 Nd1 H5 133.5(13)
N3 Nd1 H5 66.4(7)
C1 Nd1 H5 136.3(12)
C2 Nd1 H5 74.8(9)
N1 Si1 C20 115.2(5)
N1 Si1 C18 107.0(4)
C20 Si1 C18 106.5(6)
N1 Si1 C19 111.4(4)
C20 Si1 C19 107.7(6)
C18 Si1 C19 108.8(5)
N3 Si2 C23 106.2(4)
N3 Si2 C21 115.4(4)
C23 Si2 C21 107.5(4)
N3 Si2 C22 112.9(4)
C23 Si2 C22 107.6(4)
C21 Si2 C22 106.8(5)
C36 O1 C38 113.1(7)
C36 O1 Nd1 115.5(5)
C38 O1 Nd1 116.1(5)
C37 O2 C39 112.0(6)
C37 O2 Nd1 122.2(5)
C39 O2 Nd1 124.0(5)
C1 N1 Si1 128.1(6)
C1 N1 Nd1 90.2(5)
Si1 N1 Nd1 139.3(3)
C1 N2 C3' 119.1(19)
C1 N2 C3 121.6(18)
C3' N2 C3 7(2)
C1 N2 Nd1 94.9(5)
C3' N2 Nd1 141.1(13)
C3 N2 Nd1 135.4(11)
C2 N3 Si2 127.4(6)
C2 N3 Nd1 89.2(5)
Si2 N3 Nd1 142.6(4)
C2 N4 C5' 116.9(13)
C2 N4 C5 124.2(16)
C5' N4 C5 15(3)
C2 N4 Nd1 99.0(5)
C5' N4 Nd1 136.5(13)
C5 N4 Nd1 135.8(14)
C24 N5 Nd1 153.4(6)
C24 N5 H5 116(5)
Nd1 N5 H5 91(5)
N1 C1 N2 116.5(8)
N1 C1 C6 122.5(7)
N2 C1 C6 120.8(7)
N1 C1 Nd1 62.2(4)
N2 C1 Nd1 57.5(4)
C6 C1 Nd1 158.6(6)
N4 C2 N3 116.2(8)
N4 C2 C12 122.8(8)
N3 C2 C12 121.0(7)
N4 C2 Nd1 54.8(4)
N3 C2 Nd1 63.2(4)
C12 C2 Nd1 167.2(6)
N2 C3 C4 114.8(19)
N2 C3 H3A 108.6
C4 C3 H3A 108.6
N2 C3 H3B 108.6
C4 C3 H3B 108.6
H3A C3 H3B 107.5
N2 C3' C4' 107.1(18)
N2 C3' H3'1 110.3
C4' C3' H3'1 110.3
N2 C3' H3'2 110.3
C4' C3' H3'2 110.3
H3'1 C3' H3'2 108.6
C3 C4 C5 110(2)
C3 C4 H4A 109.6
C5 C4 H4A 109.6
C3 C4 H4B 109.6
C5 C4 H4B 109.6
H4A C4 H4B 108.1
C3' C4' C5' 124(2)
C3' C4' H4'1 106.2
C5' C4' H4'1 106.2
C3' C4' H4'2 106.2
C5' C4' H4'2 106.2
H4'1 C4' H4'2 106.4
N4 C5 C4 106.9(18)
N4 C5 H5A 110.3
C4 C5 H5A 110.3
N4 C5 H5B 110.3
C4 C5 H5B 110.3
H5A C5 H5B 108.6
N4 C5' C4' 114(2)
N4 C5' H5'1 108.8
C4' C5' H5'1 108.8
N4 C5' H5'2 108.8
C4' C5' H5'2 108.8
H5'1 C5' H5'2 107.7
C7 C6 C11 118.0(9)
C7 C6 C1 119.8(8)
C11 C6 C1 122.3(9)
C6 C7 C8 121.8(10)
C6 C7 H7 119.1
C8 C7 H7 119.1
C9 C8 C7 121.3(10)
C9 C8 H8 119.4
C7 C8 H8 119.4
C8 C9 C10 118.9(10)
C8 C9 H9 120.5
C10 C9 H9 120.5
C9 C10 C11 120.5(9)
C9 C10 H10 119.7
C11 C10 H10 119.7
C6 C11 C10 119.4(10)
C6 C11 H11 120.3
C10 C11 H11 120.3
C13 C12 C17 118.7(9)
C13 C12 C2 119.8(8)
C17 C12 C2 121.5(8)
C12 C13 C14 120.3(9)
C12 C13 H13 119.9
C14 C13 H13 119.9
C15 C14 C13 120.2(10)
C15 C14 H14 119.9
C13 C14 H14 119.9
C16 C15 C14 118.1(10)
C16 C15 H15 121.0
C14 C15 H15 121.0
C17 C16 C15 122.1(11)
C17 C16 H16 118.9
C15 C16 H16 118.9
C16 C17 C12 120.5(10)
C16 C17 H17 119.7
C12 C17 H17 119.7
Si1 C18 H18A 109.5
Si1 C18 H18B 109.5
H18A C18 H18B 109.5
Si1 C18 H18C 109.5
H18A C18 H18C 109.5
H18B C18 H18C 109.5
Si1 C19 H19A 109.5
Si1 C19 H19B 109.5
H19A C19 H19B 109.5
Si1 C19 H19C 109.5
H19A C19 H19C 109.5
H19B C19 H19C 109.5
Si1 C20 H20A 109.5
Si1 C20 H20B 109.5
H20A C20 H20B 109.5
Si1 C20 H20C 109.5
H20A C20 H20C 109.5
H20B C20 H20C 109.5
Si2 C21 H21A 109.5
Si2 C21 H21B 109.5
H21A C21 H21B 109.5
Si2 C21 H21C 109.5
H21A C21 H21C 109.5
H21B C21 H21C 109.5
Si2 C22 H22A 109.5
Si2 C22 H22B 109.5
H22A C22 H22B 109.5
Si2 C22 H22C 109.5
H22A C22 H22C 109.5
H22B C22 H22C 109.5
Si2 C23 H23A 109.5
Si2 C23 H23B 109.5
H23A C23 H23B 109.5
Si2 C23 H23C 109.5
H23A C23 H23C 109.5
H23B C23 H23C 109.5
N5 C24 C29 119.5(7)
N5 C24 C25 121.7(8)
C29 C24 C25 118.8(7)
C26 C25 C24 117.4(8)
C26 C25 C30 121.7(8)
C24 C25 C30 120.9(7)
C27 C26 C25 123.6(9)
C27 C26 H26 118.2
C25 C26 H26 118.2
C28 C27 C26 116.1(9)
C28 C27 H27 121.9
C26 C27 H27 121.9
C27 C28 C29 126.0(10)
C27 C28 H28 117.0
C29 C28 H28 117.0
C28 C29 C24 118.1(8)
C28 C29 C33 120.8(9)
C24 C29 C33 121.0(7)
C25 C30 C31 110.2(7)
C25 C30 C32 114.7(8)
C31 C30 C32 109.6(8)
C25 C30 H30 107.3
C31 C30 H30 107.3
C32 C30 H30 107.3
C30 C31 H31A 109.5
C30 C31 H31B 109.5
H31A C31 H31B 109.5
C30 C31 H31C 109.5
H31A C31 H31C 109.5
H31B C31 H31C 109.5
C30 C32 H32A 109.5
C30 C32 H32B 109.5
H32A C32 H32B 109.5
C30 C32 H32C 109.5
H32A C32 H32C 109.5
H32B C32 H32C 109.5
C29 C33 C35 114.3(8)
C29 C33 C34 111.2(7)
C35 C33 C34 109.6(8)
C29 C33 H33 107.1
C35 C33 H33 107.1
C34 C33 H33 107.1
C33 C34 H34A 109.5
C33 C34 H34B 109.5
H34A C34 H34B 109.5
C33 C34 H34C 109.5
H34A C34 H34C 109.5
H34B C34 H34C 109.5
C33 C35 H35A 109.5
C33 C35 H35B 109.5
H35A C35 H35B 109.5
C33 C35 H35C 109.5
H35A C35 H35C 109.5
H35B C35 H35C 109.5
O1 C36 C37 109.8(7)
O1 C36 H36A 109.7
C37 C36 H36A 109.7
O1 C36 H36B 109.7
C37 C36 H36B 109.7
H36A C36 H36B 108.2
O2 C37 C36 106.4(7)
O2 C37 H37A 110.5
C36 C37 H37A 110.4
O2 C37 H37B 110.4
C36 C37 H37B 110.5
H37A C37 H37B 108.6
O1 C38 H38A 109.5
O1 C38 H38B 109.5
H38A C38 H38B 109.5
O1 C38 H38C 109.5
H38A C38 H38C 109.5
H38B C38 H38C 109.5
O2 C39 H39A 109.5
O2 C39 H39B 109.5
H39A C39 H39B 109.5
O2 C39 H39C 109.5
H39A C39 H39C 109.5
H39B C39 H39C 109.5

loop_
_geom_bond_atom_site_label_1
_geom_bond_atom_site_label_2
_geom_bond_distance
Nd1 N5 2.342(7)
Nd1 N4 2.413(7)
Nd1 N2 2.427(6)
Nd1 N1 2.536(7)
Nd1 O2 2.554(5)
Nd1 O1 2.584(5)
Nd1 N3 2.604(7)
Nd1 C1 2.868(8)
Nd1 C2 2.919(8)
Nd1 H5 2.51(6)
Si1 N1 1.728(7)
Si1 C20 1.860(11)
Si1 C18 1.863(10)
Si1 C19 1.886(11)
Si2 N3 1.728(7)
Si2 C23 1.845(9)
Si2 C21 1.866(9)
Si2 C22 1.876(9)
O1 C36 1.428(10)
O1 C38 1.433(10)
O2 C37 1.448(9)
O2 C39 1.458(10)
N1 C1 1.332(10)
N2 C1 1.335(10)
N2 C3' 1.457(17)
N2 C3 1.459(16)
N3 C2 1.352(10)
N4 C2 1.307(11)
N4 C5' 1.460(18)
N4 C5 1.460(18)
N5 C24 1.379(10)
N5 H5 0.870(10)
C1 C6 1.496(12)
C2 C12 1.502(12)
C3 C4 1.50(2)
C3 H3A 0.9800
C3 H3B 0.9800
C3' C4' 1.50(2)
C3' H3'1 0.9800
C3' H3'2 0.9800
C4 C5 1.50(2)
C4 H4A 0.9800
C4 H4B 0.9800
C4' C5' 1.50(2)
C4' H4'1 0.9800
C4' H4'2 0.9800
C5 H5A 0.9800
C5 H5B 0.9800
C5' H5'1 0.9800
C5' H5'2 0.9800
C6 C7 1.377(13)
C6 C11 1.384(12)
C7 C8 1.385(13)
C7 H7 0.9400
C8 C9 1.332(15)
C8 H8 0.9400
C9 C10 1.393(15)
C9 H9 0.9400
C10 C11 1.415(13)
C10 H10 0.9400
C11 H11 0.9400
C12 C13 1.380(12)
C12 C17 1.393(12)
C13 C14 1.407(13)
C13 H13 0.9400
C14 C15 1.391(15)
C14 H14 0.9400
C15 C16 1.382(16)
C15 H15 0.9400
C16 C17 1.359(14)
C16 H16 0.9400
C17 H17 0.9400
C18 H18A 0.9700
C18 H18B 0.9700
C18 H18C 0.9700
C19 H19A 0.9700
C19 H19B 0.9700
C19 H19C 0.9700
C20 H20A 0.9700
C20 H20B 0.9700
C20 H20C 0.9700
C21 H21A 0.9700
C21 H21B 0.9700
C21 H21C 0.9700
C22 H22A 0.9700
C22 H22B 0.9700
C22 H22C 0.9700
C23 H23A 0.9700
C23 H23B 0.9700
C23 H23C 0.9700
C24 C29 1.431(12)
C24 C25 1.431(11)
C25 C26 1.417(12)
C25 C30 1.503(12)
C26 C27 1.398(13)
C26 H26 0.9400
C27 C28 1.339(12)
C27 H27 0.9400
C28 C29 1.385(12)
C28 H28 0.9400
C29 C33 1.514(12)
C30 C31 1.528(13)
C30 C32 1.529(12)
C30 H30 0.9900
C31 H31A 0.9700
C31 H31B 0.9700
C31 H31C 0.9700
C32 H32A 0.9700
C32 H32B 0.9700
C32 H32C 0.9700
C33 C35 1.530(13)
C33 C34 1.538(12)
C33 H33 0.9900
C34 H34A 0.9700
C34 H34B 0.9700
C34 H34C 0.9700
C35 H35A 0.9700
C35 H35B 0.9700
C35 H35C 0.9700
C36 C37 1.481(12)
C36 H36A 0.9800
C36 H36B 0.9800
C37 H37A 0.9800
C37 H37B 0.9800
C38 H38A 0.9700
C38 H38B 0.9700
C38 H38C 0.9700
C39 H39A 0.9700
C39 H39B 0.9700
C39 H39C 0.9700

loop_
_geom_torsion_atom_site_label_1
_geom_torsion_atom_site_label_2
_geom_torsion_atom_site_label_3
_geom_torsion_atom_site_label_4
_geom_torsion
N5 Nd1 O1 C36 3.5(8)
N4 Nd1 O1 C36 121.7(6)
N2 Nd1 O1 C36 -168.2(6)
N1 Nd1 O1 C36 -124.2(6)
O2 Nd1 O1 C36 -24.2(5)
N3 Nd1 O1 C36 69.4(6)
C1 Nd1 O1 C36 -149.0(6)
C2 Nd1 O1 C36 95.6(6)
N5 Nd1 O1 C38 -132.4(6)
N4 Nd1 O1 C38 -14.2(6)
N2 Nd1 O1 C38 55.9(6)
N1 Nd1 O1 C38 99.9(6)
O2 Nd1 O1 C38 -160.1(6)
N3 Nd1 O1 C38 -66.5(6)
C1 Nd1 O1 C38 75.1(6)
C2 Nd1 O1 C38 -40.3(6)
N5 Nd1 O2 C37 -170.1(6)
N4 Nd1 O2 C37 -61.3(7)
N2 Nd1 O2 C37 79.9(7)
N1 Nd1 O2 C37 68.7(6)
O1 Nd1 O2 C37 -5.7(6)
N3 Nd1 O2 C37 -83.4(6)
C1 Nd1 O2 C37 66.6(6)
C2 Nd1 O2 C37 -78.2(6)
N5 Nd1 O2 C39 26.6(6)
N4 Nd1 O2 C39 135.4(7)
N2 Nd1 O2 C39 -83.4(7)
N1 Nd1 O2 C39 -94.6(6)
O1 Nd1 O2 C39 -169.0(7)
N3 Nd1 O2 C39 113.4(6)
C1 Nd1 O2 C39 -96.7(6)
C2 Nd1 O2 C39 118.5(6)
C20 Si1 N1 C1 -35.8(10)
C18 Si1 N1 C1 -154.0(8)
C19 Si1 N1 C1 87.2(8)
C20 Si1 N1 Nd1 167.5(7)
C18 Si1 N1 Nd1 49.3(7)
C19 Si1 N1 Nd1 -69.4(7)
N5 Nd1 N1 C1 97.2(5)
N4 Nd1 N1 C1 -30.6(6)
N2 Nd1 N1 C1 11.6(5)
O2 Nd1 N1 C1 -176.0(5)
O1 Nd1 N1 C1 -115.2(5)
N3 Nd1 N1 C1 -86.0(6)
C2 Nd1 N1 C1 -43.5(6)
N5 Nd1 N1 Si1 -101.0(6)
N4 Nd1 N1 Si1 131.2(6)
N2 Nd1 N1 Si1 173.4(7)
O2 Nd1 N1 Si1 -14.2(6)
O1 Nd1 N1 Si1 46.6(6)
N3 Nd1 N1 Si1 75.8(8)
C1 Nd1 N1 Si1 161.8(9)
C2 Nd1 N1 Si1 118.3(6)
N5 Nd1 N2 C1 -129.9(5)
N4 Nd1 N2 C1 127.9(6)
N1 Nd1 N2 C1 -11.6(5)
O2 Nd1 N2 C1 -25.3(7)
O1 Nd1 N2 C1 45.1(6)
N3 Nd1 N2 C1 134.2(5)
C2 Nd1 N2 C1 134.7(5)
N5 Nd1 N2 C3' 78(3)
N4 Nd1 N2 C3' -24(3)
N1 Nd1 N2 C3' -164(3)
O2 Nd1 N2 C3' -177(3)
O1 Nd1 N2 C3' -107(3)
N3 Nd1 N2 C3' -18(3)
C1 Nd1 N2 C3' -152(3)
C2 Nd1 N2 C3' -17(3)
N5 Nd1 N2 C3 83(3)
N4 Nd1 N2 C3 -19(3)
N1 Nd1 N2 C3 -158(3)
O2 Nd1 N2 C3 -172(3)
O1 Nd1 N2 C3 -102(3)
N3 Nd1 N2 C3 -13(3)
C1 Nd1 N2 C3 -147(3)
C2 Nd1 N2 C3 -12(3)
C23 Si2 N3 C2 163.0(8)
C21 Si2 N3 C2 44.0(9)
C22 Si2 N3 C2 -79.3(9)
C23 Si2 N3 Nd1 -3.9(7)
C21 Si2 N3 Nd1 -122.9(6)
C22 Si2 N3 Nd1 113.8(6)
N5 Nd1 N3 C2 -104.2(5)
N4 Nd1 N3 C2 8.4(5)
N2 Nd1 N3 C2 1.0(6)
N1 Nd1 N3 C2 78.5(7)
O2 Nd1 N3 C2 169.9(5)
O1 Nd1 N3 C2 107.7(5)
C1 Nd1 N3 C2 32.3(7)
N5 Nd1 N3 Si2 65.4(6)
N4 Nd1 N3 Si2 178.1(8)
N2 Nd1 N3 Si2 170.7(5)
N1 Nd1 N3 Si2 -111.8(6)
O2 Nd1 N3 Si2 -20.5(6)
O1 Nd1 N3 Si2 -82.6(6)
C1 Nd1 N3 Si2 -158.1(5)
C2 Nd1 N3 Si2 169.6(10)
N5 Nd1 N4 C2 64.4(7)
N2 Nd1 N4 C2 164.7(7)
N1 Nd1 N4 C2 -160.1(6)
O2 Nd1 N4 C2 -36.7(9)
O1 Nd1 N4 C2 -83.6(7)
N3 Nd1 N4 C2 -8.8(6)
C1 Nd1 N4 C2 -173.8(7)
N5 Nd1 N4 C5' -82(3)
N2 Nd1 N4 C5' 19(3)
N1 Nd1 N4 C5' 54(3)
O2 Nd1 N4 C5' 177(3)
O1 Nd1 N4 C5' 130(3)
N3 Nd1 N4 C5' -155(3)
C1 Nd1 N4 C5' 40(3)
C2 Nd1 N4 C5' -146(3)
N5 Nd1 N4 C5 -104(2)
N2 Nd1 N4 C5 -4(2)
N1 Nd1 N4 C5 32(2)
O2 Nd1 N4 C5 155(2)
O1 Nd1 N4 C5 108(2)
N3 Nd1 N4 C5 -177(2)
C1 Nd1 N4 C5 18(2)
C2 Nd1 N4 C5 -168(3)
N4 Nd1 N5 C24 133.4(12)
N2 Nd1 N5 C24 59.0(13)
N1 Nd1 N5 C24 2.2(13)
O2 Nd1 N5 C24 -88.6(12)
O1 Nd1 N5 C24 -112.9(12)
N3 Nd1 N5 C24 -176.3(13)
C1 Nd1 N5 C24 34.6(13)
C2 Nd1 N5 C24 157.0(12)
Si1 N1 C1 N2 175.7(6)
Nd1 N1 C1 N2 -19.3(8)
Si1 N1 C1 C6 -9.3(12)
Nd1 N1 C1 C6 155.7(7)
Si1 N1 C1 Nd1 -165.0(8)
C3' N2 C1 N1 -179.4(17)
C3 N2 C1 N1 173.4(19)
Nd1 N2 C1 N1 20.3(8)
C3' N2 C1 C6 5.5(19)
C3 N2 C1 C6 -2(2)
Nd1 N2 C1 C6 -154.9(7)
C3' N2 C1 Nd1 160.3(18)
C3 N2 C1 Nd1 153.2(19)
N5 Nd1 C1 N1 -99.8(5)
N4 Nd1 C1 N1 152.2(5)
N2 Nd1 C1 N1 -159.5(8)
O2 Nd1 C1 N1 4.6(6)
O1 Nd1 C1 N1 62.1(5)
N3 Nd1 C1 N1 133.2(5)
C2 Nd1 C1 N1 149.1(5)
N5 Nd1 C1 N2 59.7(6)
N4 Nd1 C1 N2 -48.4(6)
N1 Nd1 C1 N2 159.5(8)
O2 Nd1 C1 N2 164.1(5)
O1 Nd1 C1 N2 -138.4(5)
N3 Nd1 C1 N2 -67.3(6)
C2 Nd1 C1 N2 -51.4(6)
N5 Nd1 C1 C6 151.8(15)
N4 Nd1 C1 C6 43.7(16)
N2 Nd1 C1 C6 92.1(17)
N1 Nd1 C1 C6 -108.5(17)
O2 Nd1 C1 C6 -103.8(16)
O1 Nd1 C1 C6 -46.4(16)
N3 Nd1 C1 C6 24.8(17)
C2 Nd1 C1 C6 40.7(16)
C5' N4 C2 N3 170(2)
C5 N4 C2 N3 -174.5(19)
Nd1 N4 C2 N3 15.3(10)
C5' N4 C2 C12 -10(2)
C5 N4 C2 C12 5(2)
Nd1 N4 C2 C12 -164.9(8)
C5' N4 C2 Nd1 155(2)
C5 N4 C2 Nd1 170(2)
Si2 N3 C2 N4 173.9(7)
Nd1 N3 C2 N4 -14.0(9)
Si2 N3 C2 C12 -5.9(13)
Nd1 N3 C2 C12 166.2(8)
Si2 N3 C2 Nd1 -172.1(8)
N5 Nd1 C2 N4 -119.6(7)
N2 Nd1 C2 N4 -14.6(7)
N1 Nd1 C2 N4 27.6(8)
O2 Nd1 C2 N4 153.4(6)
O1 Nd1 C2 N4 95.8(7)
N3 Nd1 C2 N4 164.6(10)
C1 Nd1 C2 N4 6.8(8)
N5 Nd1 C2 N3 75.8(5)
N4 Nd1 C2 N3 -164.6(10)
N2 Nd1 C2 N3 -179.1(5)
N1 Nd1 C2 N3 -137.0(5)
O2 Nd1 C2 N3 -11.1(6)
O1 Nd1 C2 N3 -68.8(5)
C1 Nd1 C2 N3 -157.7(5)
N5 Nd1 C2 C12 -37(3)
N4 Nd1 C2 C12 83(3)
N2 Nd1 C2 C12 69(3)
N1 Nd1 C2 C12 111(3)
O2 Nd1 C2 C12 -123(3)
N3 Nd1 C2 C12 -112(3)
C1 Nd1 C2 C12 90(3)
C1 N2 C3 C4 -146(3)
C3' N2 C3 C4 144(38)
Nd1 N2 C3 C4 -6(5)
C1 N2 C3' C4' -105(2)
C3 N2 C3' C4' 9(32)
Nd1 N2 C3' C4' 43(5)
N2 C3 C4 C5 61(4)
N2 C3' C4' C5' -55(4)
C2 N4 C5 C4 -119(2)
C5' N4 C5 C4 -54(7)
Nd1 N4 C5 C4 47(4)
C3 C4 C5 N4 -79(3)
C2 N4 C5' C4' -179(2)
C5 N4 C5' C4' 59(8)
Nd1 N4 C5' C4' -37(5)
C3' C4' C5' N4 55(4)
N1 C1 C6 C7 -79.3(12)
N2 C1 C6 C7 95.6(11)
Nd1 C1 C6 C7 17(2)
N1 C1 C6 C11 101.2(11)
N2 C1 C6 C11 -83.9(12)
Nd1 C1 C6 C11 -162.7(12)
C11 C6 C7 C8 -0.7(15)
C1 C6 C7 C8 179.8(9)
C6 C7 C8 C9 -1.7(18)
C7 C8 C9 C10 2.4(18)
C8 C9 C10 C11 -0.8(17)
C7 C6 C11 C10 2.2(14)
C1 C6 C11 C10 -178.3(9)
C9 C10 C11 C6 -1.5(16)
N4 C2 C12 C13 82.9(12)
N3 C2 C12 C13 -97.4(10)
Nd1 C2 C12 C13 8(3)
N4 C2 C12 C17 -96.1(12)
N3 C2 C12 C17 83.6(11)
Nd1 C2 C12 C17 -171(2)
C17 C12 C13 C14 -2.7(13)
C2 C12 C13 C14 178.3(8)
C12 C13 C14 C15 1.3(14)
C13 C14 C15 C16 -0.5(16)
C14 C15 C16 C17 1.3(17)
C15 C16 C17 C12 -2.8(16)
C13 C12 C17 C16 3.4(13)
C2 C12 C17 C16 -177.6(9)
Nd1 N5 C24 C29 0.1(17)
Nd1 N5 C24 C25 179.7(9)
N5 C24 C25 C26 179.7(7)
C29 C24 C25 C26 -0.6(11)
N5 C24 C25 C30 1.3(12)
C29 C24 C25 C30 -179.0(7)
C24 C25 C26 C27 -1.9(13)
C30 C25 C26 C27 176.5(9)
C25 C26 C27 C28 3.2(14)
C26 C27 C28 C29 -2.2(15)
C27 C28 C29 C24 -0.2(14)
C27 C28 C29 C33 -176.6(9)
N5 C24 C29 C28 -178.7(8)
C25 C24 C29 C28 1.6(12)
N5 C24 C29 C33 -2.3(12)
C25 C24 C29 C33 178.0(7)
C26 C25 C30 C31 -105.1(9)
C24 C25 C30 C31 73.2(9)
C26 C25 C30 C32 19.2(12)
C24 C25 C30 C32 -162.5(8)
C28 C29 C33 C35 -39.1(12)
C24 C29 C33 C35 144.6(9)
C28 C29 C33 C34 85.6(10)
C24 C29 C33 C34 -90.7(10)
C38 O1 C36 C37 -171.6(7)
Nd1 O1 C36 C37 51.2(8)
C39 O2 C37 C36 -162.9(8)
Nd1 O2 C37 C36 32.1(9)
O1 C36 C37 O2 -51.8(9)
